data_4106882
loop_
_publ_author_name
'Scott E. Denmark'
'David J. P. Kornfilt'
'Thomas Vogler'

_publ_section_title
;
 Catalytic Asymmetric Thiofunctionalization of Unactivated Alkenes
;
_journal_name_full 'Journal of the American Chemical Society'
_journal_page_first 15308
_journal_page_last 15311
_journal_paper_doi 10.1021/ja2064395
_journal_volume 133
_journal_year 2011
_chemical_absolute_configuration ad
_chemical_formula_moiety 'C17 H18 O S'
_chemical_formula_sum 'C17 H18 O S'
_chemical_formula_weight 270.37
_chemical_name_systematic
; 
? 
;
_space_group_IT_number 19
_symmetry_cell_setting orthorhombic
_symmetry_space_group_name_Hall 'P 2ac 2ab'
_symmetry_space_group_name_H-M 'P 21 21 21'
_atom_sites_solution_hydrogens geom
_atom_sites_solution_primary direct
_atom_sites_solution_secondary difmap
_audit_creation_method SHELXL-97
_audit_update_record
; 
? 
;
_cell_angle_alpha 90.00
_cell_angle_beta 90.00
_cell_angle_gamma 90.00
_cell_formula_units_Z 4
_cell_length_a 6.1559(8)
_cell_length_b 8.6293(11)
_cell_length_c 27.248(3)
_cell_measurement_reflns_used 9982
_cell_measurement_temperature 193(2)
_cell_measurement_theta_max 25.65
_cell_measurement_theta_min 2.48
_cell_volume 1447.4(3)
_computing_cell_refinement 'SAINT V7.68A (Bruker, 2005)'
_computing_data_collection 'APEX2 V2010.11-3 (Bruker, 2010)'
_computing_data_reduction
; 
SAINT V7.68A, XPREP V2005/2, SADABS V2007/4, 
(Bruker, 2005 & 2007) 
;
_computing_molecular_graphics
; 
SHELXTL V6.12 (Bruker, 2005), CrystalMaker v2.1.3 (CrystalMaker, 1994) 
;
_computing_publication_material 'XCIF V6.12 (Bruker, 2005)'
_computing_structure_refinement 'SHELXTL V6.12 (Bruker, 2005)'
_computing_structure_solution 'SHELXTL V6.12 (Bruker, 2005)'
_diffrn_ambient_temperature 193(2)
_diffrn_measured_fraction_theta_full 1.000
_diffrn_measured_fraction_theta_max 1.000
_diffrn_measurement_device 'Siemens Platform/ApexII CCD'
_diffrn_measurement_method 'profile data from \f and \w scans'
_diffrn_radiation_monochromator graphite
_diffrn_radiation_source 'normal-focus sealed tube'
_diffrn_radiation_type MoK\a
_diffrn_radiation_wavelength 0.71073
_diffrn_radiation_wavelength_id bm34oas
_diffrn_reflns_av_R_equivalents 0.0223
_diffrn_reflns_av_sigmaI/netI 0.0128
_diffrn_reflns_limit_h_max 7
_diffrn_reflns_limit_h_min -7
_diffrn_reflns_limit_k_max 10
_diffrn_reflns_limit_k_min -10
_diffrn_reflns_limit_l_max 33
_diffrn_reflns_limit_l_min -33
_diffrn_reflns_number 18385
_diffrn_reflns_theta_full 25.68
_diffrn_reflns_theta_max 25.68
_diffrn_reflns_theta_min 1.49
_exptl_absorpt_coefficient_mu 0.213
_exptl_absorpt_correction_T_max 0.9693
_exptl_absorpt_correction_T_min 0.9372
_exptl_absorpt_correction_type integration
_exptl_absorpt_process_details 'SHELXTL/XPREP V2005/2 (Bruker, 2005)'
_exptl_crystal_colour colourless
_exptl_crystal_density_diffrn 1.241
_exptl_crystal_description block
_exptl_crystal_F_000 576
_exptl_crystal_id bm34oas
_exptl_crystal_preparation
; 
The data crystal was mounted using oil (Parantone-N, Exxon) to a 
0.3 mm cryo-loop (Hampton Research) with the (-1 0 0) scattering 
planes roughly normal to the spindle axis. 
;
_exptl_crystal_size_max 0.457
_exptl_crystal_size_mid 0.43
_exptl_crystal_size_min 0.246
_refine_diff_density_max 0.121
_refine_diff_density_min -0.186
_refine_diff_density_rms 0.028
_refine_ls_abs_structure_details 'Flack (1983),  1120 Friedels'
_refine_ls_abs_structure_Flack -0.01(6)
_refine_ls_extinction_method none
_refine_ls_goodness_of_fit_ref 1.022
_refine_ls_hydrogen_treatment noref
_refine_ls_matrix_type full
_refine_ls_number_parameters 172
_refine_ls_number_reflns 2748
_refine_ls_number_restraints 0
_refine_ls_restrained_S_all 1.022
_refine_ls_R_factor_all 0.0255
_refine_ls_R_factor_gt 0.0248
_refine_ls_shift/su_max 0.001
_refine_ls_shift/su_mean 0.000
_refine_ls_structure_factor_coef Fsqd
_refine_ls_weighting_details 'calc w=1/[\s^2^(Fo^2^)+(0.0368P)^2^+0.2219P] where P=(Fo^2^+2Fc^2^)/3'
_refine_ls_weighting_scheme calc
_refine_ls_wR_factor_gt 0.0652
_refine_ls_wR_factor_ref 0.0656
_reflns_number_gt 2676
_reflns_number_total 2748
_reflns_threshold_expression >2sigma(I)
_cod_data_source_file ja2064395_si_002.cif
_cod_data_source_block bm34oas
_cod_database_code 4106882

loop_
_symmetry_equiv_pos_as_xyz
'x, y, z'
'-x+1/2, -y, z+1/2'
'-x, y+1/2, -z+1/2'
'x+1/2, -y+1/2, -z'

loop_
_atom_site_label
_atom_site_type_symbol
_atom_site_fract_x
_atom_site_fract_y
_atom_site_fract_z
_atom_site_U_iso_or_equiv
_atom_site_adp_type
_atom_site_occupancy
_atom_site_symmetry_multiplicity
_atom_site_calc_flag
_atom_site_refinement_flags
S1 S 0.30816(7) 0.71710(4) 0.101659(14) 0.04452(11) Uani 1 1 d .
O1 O -0.01684(15) 0.92243(11) 0.21397(3) 0.0355(2) Uani 1 1 d .
C1 C 0.0827(2) 0.77733(16) 0.14101(5) 0.0350(3) Uani 1 1 d .
H1 H -0.0258 0.8353 0.1208 0.042 Uiso 1 1 calc R
C2 C 0.1630(2) 0.88266(15) 0.18278(5) 0.0323(3) Uani 1 1 d .
H2 H 0.2715 0.8236 0.2027 0.039 Uiso 1 1 calc R
C3 C -0.1081(2) 0.78710(17) 0.23690(5) 0.0399(3) Uani 1 1 d .
H3A H -0.2247 0.8189 0.2598 0.048 Uiso 1 1 calc R
H3B H 0.0058 0.7335 0.2561 0.048 Uiso 1 1 calc R
C4 C -0.2003(3) 0.67672(16) 0.19908(5) 0.0413(3) Uani 1 1 d .
H4A H -0.3232 0.7267 0.1818 0.050 Uiso 1 1 calc R
H4B H -0.2556 0.5825 0.2156 0.050 Uiso 1 1 calc R
C5 C -0.0251(3) 0.63211(17) 0.16208(5) 0.0426(3) Uani 1 1 d .
H5A H -0.0908 0.5710 0.1351 0.051 Uiso 1 1 calc R
H5B H 0.0858 0.5668 0.1784 0.051 Uiso 1 1 calc R
C6 C 0.3137(2) 0.86254(15) 0.05544(5) 0.0354(3) Uani 1 1 d .
C7 C 0.1369(2) 0.88518(18) 0.02482(5) 0.0418(3) Uani 1 1 d .
H7 H 0.0087 0.8256 0.0293 0.050 Uiso 1 1 calc R
C8 C 0.1466(3) 0.9944(2) -0.01228(6) 0.0524(4) Uani 1 1 d .
H8 H 0.0234 1.0116 -0.0326 0.063 Uiso 1 1 calc R
C9 C 0.3345(3) 1.0786(2) -0.02002(6) 0.0553(4) Uani 1 1 d .
H9 H 0.3411 1.1525 -0.0458 0.066 Uiso 1 1 calc R
C10 C 0.5123(3) 1.0550(2) 0.00984(7) 0.0560(4) Uani 1 1 d .
H10 H 0.6422 1.1118 0.0043 0.067 Uiso 1 1 calc R
C11 C 0.5021(2) 0.94795(19) 0.04807(6) 0.0463(4) Uani 1 1 d .
H11 H 0.6237 0.9334 0.0690 0.056 Uiso 1 1 calc R
C12 C 0.2668(2) 1.03259(15) 0.16622(5) 0.0313(3) Uani 1 1 d .
C13 C 0.1573(2) 1.13552(15) 0.13535(5) 0.0341(3) Uani 1 1 d .
H13 H 0.0159 1.1104 0.1238 0.041 Uiso 1 1 calc R
C14 C 0.2533(2) 1.27413(17) 0.12139(5) 0.0391(3) Uani 1 1 d .
H14 H 0.1768 1.3436 0.1006 0.047 Uiso 1 1 calc R
C15 C 0.4599(2) 1.31193(17) 0.13753(5) 0.0422(3) Uani 1 1 d .
H15 H 0.5256 1.4066 0.1277 0.051 Uiso 1 1 calc R
C16 C 0.5698(2) 1.21061(19) 0.16806(6) 0.0434(3) Uani 1 1 d .
H16 H 0.7113 1.2360 0.1794 0.052 Uiso 1 1 calc R
C17 C 0.4739(2) 1.07169(17) 0.18214(5) 0.0375(3) Uani 1 1 d .
H17 H 0.5512 1.0026 0.2029 0.045 Uiso 1 1 calc R

loop_
_atom_site_aniso_label
_atom_site_aniso_U_11
_atom_site_aniso_U_22
_atom_site_aniso_U_33
_atom_site_aniso_U_23
_atom_site_aniso_U_13
_atom_site_aniso_U_12
S1 0.0548(2) 0.03641(18) 0.04236(19) -0.00134(16) 0.00718(17) 0.01446(17)
O1 0.0414(5) 0.0322(5) 0.0329(4) -0.0009(4) 0.0044(4) 0.0006(4)
C1 0.0413(7) 0.0309(6) 0.0329(6) -0.0022(6) 0.0008(5) 0.0063(6)
C2 0.0348(6) 0.0312(6) 0.0308(6) 0.0014(5) -0.0025(5) 0.0060(6)
C3 0.0468(7) 0.0391(7) 0.0337(7) 0.0064(6) 0.0016(6) -0.0013(7)
C4 0.0445(7) 0.0370(7) 0.0424(7) 0.0052(6) -0.0005(7) -0.0045(6)
C5 0.0534(8) 0.0311(7) 0.0434(8) -0.0021(6) -0.0021(7) -0.0010(7)
C6 0.0383(7) 0.0334(6) 0.0344(7) -0.0091(5) 0.0030(6) 0.0039(6)
C7 0.0416(8) 0.0485(8) 0.0354(7) -0.0087(6) 0.0014(6) -0.0028(7)
C8 0.0560(10) 0.0665(10) 0.0348(7) 0.0017(7) -0.0012(7) 0.0100(9)
C9 0.0711(11) 0.0482(9) 0.0465(8) 0.0051(7) 0.0169(8) 0.0086(9)
C10 0.0525(9) 0.0476(9) 0.0679(10) -0.0084(8) 0.0209(9) -0.0082(8)
C11 0.0367(7) 0.0509(9) 0.0511(8) -0.0099(7) 0.0029(7) 0.0009(7)
C12 0.0351(6) 0.0299(6) 0.0289(6) -0.0029(5) 0.0013(5) 0.0056(5)
C13 0.0345(7) 0.0337(7) 0.0342(6) -0.0020(6) -0.0020(6) 0.0058(6)
C14 0.0483(8) 0.0325(7) 0.0364(7) 0.0020(6) 0.0001(6) 0.0069(6)
C15 0.0459(8) 0.0359(7) 0.0449(7) 0.0008(6) 0.0096(7) -0.0024(6)
C16 0.0324(7) 0.0471(8) 0.0507(8) -0.0037(7) 0.0004(6) -0.0017(7)
C17 0.0353(7) 0.0372(7) 0.0399(7) -0.0004(6) -0.0035(6) 0.0071(6)

loop_
_atom_type_symbol
_atom_type_description
_atom_type_scat_dispersion_real
_atom_type_scat_dispersion_imag
_atom_type_scat_source
C C 0.0033 0.0016 'International Tables Vol C Tables 4.2.6.8 and 6.1.1.4'
H H 0.0000 0.0000 'International Tables Vol C Tables 4.2.6.8 and 6.1.1.4'
O O 0.0106 0.0060 'International Tables Vol C Tables 4.2.6.8 and 6.1.1.4'
S S 0.1246 0.1234 'International Tables Vol C Tables 4.2.6.8 and 6.1.1.4'

loop_
_exptl_crystal_face_index_h
_exptl_crystal_face_index_k
_exptl_crystal_face_index_l
_exptl_crystal_face_perp_dist
-1.00 0.00 0.00 0.1710
0.00 -1.00 -2.00 0.0530
0.00 1.00 2.00 0.1790
2.00 -1.00 -2.00 0.1410
0.00 -1.00 2.00 0.0360
0.00 1.00 -2.00 0.1230

loop_
_geom_angle_atom_site_label_1
_geom_angle_atom_site_label_2
_geom_angle_atom_site_label_3
_geom_angle
C6 S1 C1 103.25(6)
C2 O1 C3 111.34(10)
C5 C1 C2 110.21(11)
C5 C1 S1 108.44(9)
C2 C1 S1 110.98(9)
C5 C1 H1 109.1
C2 C1 H1 109.1
S1 C1 H1 109.1
O1 C2 C12 107.33(10)
O1 C2 C1 109.35(11)
C12 C2 C1 114.87(10)
O1 C2 H2 108.4
C12 C2 H2 108.4
C1 C2 H2 108.4
O1 C3 C4 111.20(10)
O1 C3 H3A 109.4
C4 C3 H3A 109.4
O1 C3 H3B 109.4
C4 C3 H3B 109.4
H3A C3 H3B 108.0
C3 C4 C5 110.09(12)
C3 C4 H4A 109.6
C5 C4 H4A 109.6
C3 C4 H4B 109.6
C5 C4 H4B 109.6
H4A C4 H4B 108.2
C4 C5 C1 110.37(11)
C4 C5 H5A 109.6
C1 C5 H5A 109.6
C4 C5 H5B 109.6
C1 C5 H5B 109.6
H5A C5 H5B 108.1
C7 C6 C11 119.62(13)
C7 C6 S1 120.73(11)
C11 C6 S1 119.53(11)
C8 C7 C6 120.14(14)
C8 C7 H7 119.9
C6 C7 H7 119.9
C9 C8 C7 120.40(15)
C9 C8 H8 119.8
C7 C8 H8 119.8
C10 C9 C8 119.77(15)
C10 C9 H9 120.1
C8 C9 H9 120.1
C9 C10 C11 120.20(16)
C9 C10 H10 119.9
C11 C10 H10 119.9
C6 C11 C10 119.84(15)
C6 C11 H11 120.1
C10 C11 H11 120.1
C17 C12 C13 118.49(13)
C17 C12 C2 120.20(12)
C13 C12 C2 121.31(12)
C14 C13 C12 120.50(13)
C14 C13 H13 119.8
C12 C13 H13 119.8
C15 C14 C13 120.50(14)
C15 C14 H14 119.8
C13 C14 H14 119.8
C16 C15 C14 119.43(14)
C16 C15 H15 120.3
C14 C15 H15 120.3
C15 C16 C17 120.21(13)
C15 C16 H16 119.9
C17 C16 H16 119.9
C12 C17 C16 120.88(13)
C12 C17 H17 119.6
C16 C17 H17 119.6

loop_
_geom_bond_atom_site_label_1
_geom_bond_atom_site_label_2
_geom_bond_distance
S1 C6 1.7783(14)
S1 C1 1.8290(13)
O1 C2 1.4371(16)
O1 C3 1.4387(17)
C1 C5 1.530(2)
C1 C2 1.5382(18)
C1 H1 1.0000
C2 C12 1.5120(19)
C2 H2 1.0000
C3 C4 1.514(2)
C3 H3A 0.9900
C3 H3B 0.9900
C4 C5 1.526(2)
C4 H4A 0.9900
C4 H4B 0.9900
C5 H5A 0.9900
C5 H5B 0.9900
C6 C7 1.385(2)
C6 C11 1.389(2)
C7 C8 1.383(2)
C7 H7 0.9500
C8 C9 1.382(3)
C8 H8 0.9500
C9 C10 1.379(3)
C9 H9 0.9500
C10 C11 1.394(2)
C10 H10 0.9500
C11 H11 0.9500
C12 C17 1.3884(19)
C12 C13 1.3969(18)
C13 C14 1.387(2)
C13 H13 0.9500
C14 C15 1.384(2)
C14 H14 0.9500
C15 C16 1.384(2)
C15 H15 0.9500
C16 C17 1.390(2)
C16 H16 0.9500
C17 H17 0.9500

loop_
_geom_torsion_atom_site_label_1
_geom_torsion_atom_site_label_2
_geom_torsion_atom_site_label_3
_geom_torsion_atom_site_label_4
_geom_torsion
C6 S1 C1 C5 147.61(10)
C6 S1 C1 C2 -91.19(10)
C3 O1 C2 C12 -172.18(10)
C3 O1 C2 C1 62.61(13)
C5 C1 C2 O1 -57.56(14)
S1 C1 C2 O1 -177.71(8)
C5 C1 C2 C12 -178.27(11)
S1 C1 C2 C12 61.58(13)
C2 O1 C3 C4 -62.90(14)
O1 C3 C4 C5 56.56(15)
C3 C4 C5 C1 -52.00(15)
C2 C1 C5 C4 52.86(15)
S1 C1 C5 C4 174.52(10)
C1 S1 C6 C7 -61.41(12)
C1 S1 C6 C11 122.47(11)
C11 C6 C7 C8 -1.2(2)
S1 C6 C7 C8 -177.36(11)
C6 C7 C8 C9 1.9(2)
C7 C8 C9 C10 -0.8(2)
C8 C9 C10 C11 -0.8(2)
C7 C6 C11 C10 -0.4(2)
S1 C6 C11 C10 175.81(11)
C9 C10 C11 C6 1.4(2)
O1 C2 C12 C17 112.43(13)
C1 C2 C12 C17 -125.76(13)
O1 C2 C12 C13 -66.72(14)
C1 C2 C12 C13 55.10(16)
C17 C12 C13 C14 -0.55(19)
C2 C12 C13 C14 178.61(12)
C12 C13 C14 C15 0.5(2)
C13 C14 C15 C16 -0.4(2)
C14 C15 C16 C17 0.4(2)
C13 C12 C17 C16 0.51(19)
C2 C12 C17 C16 -178.66(12)
C15 C16 C17 C12 -0.4(2)
